data_4311294
loop_
_publ_author_name
'Raymond Ziessel'
'Vincent Grosshenny'
'Muriel Hissler'
'Christophe Stroh'

_publ_contact_author_address
;
 Laboratoire de Chimie Mol\'eculaire, Associ\'e au CNRS,
 Ecole de Chimie, Polym\`eres, Mat\'eriaux de Strasbourg (ECPM),
 25 rue Becquerel, 67087 Strasbourg, Cedex 02, France 
;
_publ_contact_author_email ziessel@chimie.u-strasbg.fr
_publ_contact_author_fax 33.3.90.24.26.89
_publ_contact_author_name 'Raymond Ziessel'
_publ_contact_author_phone 33.3.90.24.26.89
_publ_section_title
;
 cis-[Ru(2,2':6',2''-terpyridine)(DMSO)Cl2]: Useful Precursor for the
 Synthesis of Heteroleptic Terpyridine Complexes under Mild Conditions
;
_journal_name_full 'Inorganic Chemistry'
_journal_page_first 4262
_journal_page_last 4271
_journal_paper_doi 10.1021/ic049822d
_journal_volume 43
_journal_year 2004
_chemical_formula_moiety 'C18 H14 Cl2 N4 O Ru'
_chemical_formula_sum 'C18 H14 Cl2 N4 O Ru'
_chemical_formula_weight 474.31
_chemical_name_systematic ' ?'
_space_group_IT_number 2
_symmetry_cell_setting triclinic
_symmetry_space_group_name_Hall '-P 1'
_symmetry_space_group_name_H-M 'P -1'
_cell_angle_alpha 99.214(5)
_cell_angle_beta 101.015(5)
_cell_angle_gamma 93.748(5)
_cell_formula_units_Z 2
_cell_length_a 8.7062(3)
_cell_length_b 10.3326(4)
_cell_length_c 10.8419(4)
_cell_measurement_reflns_used 13310
_cell_measurement_temperature 173
_cell_measurement_theta_max 27.5
_cell_measurement_theta_min 1.4
_cell_volume 940.35(6)
_computing_publication_material CIFGEN_IN_OpenMoleN_(_1997)
_computing_structure_refinement LSFM_OpenMoleN_(_1997)
_computing_structure_solution Direct_methods_(SIR,_Burla_et_al.,_1989)
_diffrn_ambient_temperature 173
_diffrn_measured_fraction_theta_full 0.985
_diffrn_measured_fraction_theta_max 0.985
_diffrn_measurement_details
;
   13310 reflections were collected using program Collect
  ("Collect" Data collection software, Nonius B.V., 1998)
  The conditions were as follow : crystal to detector distance =  36. mm.
  Scan angle =  2.0 deg 1 scans of   40 sec per frame.
  Data collection was divided into  1 set(s)
  with the following starting angles and number of frames :

  Set 1 Theta =    8.20 Omega =    0.00 Kappa =    0.00   91 frames
  Friedel pairs were averaged. Internal R = 0.04
;
_diffrn_measurement_device_type KappaCCD
_diffrn_measurement_method '\p scans'
_diffrn_radiation_monochromator graphite
_diffrn_radiation_type Mo-K\a
_diffrn_radiation_wavelength 0.71073
_diffrn_reflns_av_R_equivalents 0.040
_diffrn_reflns_av_sigmaI/netI 0.333
_diffrn_reflns_limit_h_max 11
_diffrn_reflns_limit_h_min -9
_diffrn_reflns_limit_k_max 13
_diffrn_reflns_limit_k_min -13
_diffrn_reflns_limit_l_max 14
_diffrn_reflns_limit_l_min -11
_diffrn_reflns_number 13310
_diffrn_reflns_theta_full 27.51
_diffrn_reflns_theta_max 27.51
_diffrn_reflns_theta_min 2.5
_diffrn_source xray_tube
_diffrn_standards_decay_% 0
_exptl_absorpt_coefficient_mu 1.132
_exptl_absorpt_correction_type none
_exptl_crystal_colour 'dark red'
_exptl_crystal_density_diffrn 1.68
_exptl_crystal_density_method none
_exptl_crystal_description prism
_exptl_crystal_F_000 472
_exptl_crystal_size_max 0.14
_exptl_crystal_size_mid 0.12
_exptl_crystal_size_min 0.10
_refine_diff_density_max 0.826
_refine_diff_density_min -0.791
_refine_ls_extinction_method none
_refine_ls_goodness_of_fit_all 1.299
_refine_ls_goodness_of_fit_ref 1.117
_refine_ls_hydrogen_treatment noref
_refine_ls_matrix_type full
_refine_ls_number_constraints 0
_refine_ls_number_parameters 235
_refine_ls_number_reflns 3647
_refine_ls_number_restraints 0
_refine_ls_R_factor_all 0.035
_refine_ls_R_factor_gt 0.029
_refine_ls_shift/esd_mean 0.000
_refine_ls_shift/su_max 0.008
_refine_ls_structure_factor_coef F
_refine_ls_weighting_scheme sigma
_refine_ls_wR_factor_all 0.147
_refine_ls_wR_factor_ref 0.046
_reflns_number_gt 3647
_reflns_number_total 4261
_reflns_threshold_expression >3.0\s(I)
_cod_data_source_file ic049822dsi20040212_091550_1.cif
_cod_data_source_block st516
_cod_original_cell_volume 940.3(1)
_cod_database_code 4311294

loop_
_symmetry_equiv_pos_as_xyz
x,y,z
-x,-y,-z

loop_
_atom_site_label
_atom_site_fract_x
_atom_site_fract_y
_atom_site_fract_z
_atom_site_U_iso_or_equiv
_atom_site_adp_type
_atom_site_calc_flag
_atom_site_calc_attached_atom
_atom_site_type_symbol
RU 0.85346(2) 0.29324(2) 0.74225(2) 0.02163(9) Uani ? ? Ru
CL1 0.77009(7) 0.51242(6) 0.75824(7) 0.0328(3) Uani ? ? Cl
CL2 0.93918(7) 0.07478(6) 0.71722(6) 0.0301(3) Uani ? ? Cl
C1 0.8765(3) 0.3010(3) 0.9195(3) 0.032(1) Uani ? ? C
O 0.8863(3) 0.3034(2) 1.0248(2) 0.054(1) Uani ? ? O
N1 0.6202(2) 0.2129(2) 0.6800(2) 0.0235(9) Uani ? ? N
C2 0.5184(3) 0.1812(2) 0.7541(2) 0.029(1) Uani ? ? C
C3 0.3649(3) 0.1291(2) 0.7030(3) 0.033(1) Uani ? ? C
C4 0.3107(3) 0.1088(2) 0.5721(3) 0.030(1) Uani ? ? C
C5 0.4135(3) 0.1414(2) 0.4953(3) 0.030(1) Uani ? ? C
C6 0.5679(3) 0.1927(2) 0.5513(2) 0.024(1) Uani ? ? C
C7 0.6860(3) 0.2258(2) 0.4761(2) 0.026(1) Uani ? ? C
C8 0.6685(3) 0.2049(2) 0.3447(2) 0.034(1) Uani ? ? C
C9 0.7970(4) 0.2364(3) 0.2933(3) 0.040(1) Uani ? ? C
C10 0.9396(3) 0.2897(3) 0.3698(3) 0.042(1) Uani ? ? C
C11 0.9522(3) 0.3111(2) 0.5023(2) 0.031(1) Uani ? ? C
N2 0.8268(2) 0.2778(2) 0.5507(2) 0.0255(9) Uani ? ? N
C12 1.0916(3) 0.3675(2) 0.6024(3) 0.030(1) Uani ? ? C
N3 1.0754(2) 0.3692(2) 0.7260(2) 0.028(1) Uani ? ? N
C13 1.1993(3) 0.4196(3) 0.8208(3) 0.036(1) Uani ? ? C
C14 1.3407(3) 0.4695(3) 0.7957(4) 0.040(2) Uani ? ? C
C15 1.3564(3) 0.4681(3) 0.6721(3) 0.044(1) Uani ? ? C
C16 1.2304(3) 0.4177(2) 0.5738(3) 0.040(1) Uani ? ? C
C17 0.1952(5) 0.1152(5) 1.0539(4) 0.085(3) Uani ? ? C
C18 0.3478(4) 0.1519(5) 1.0481(3) 0.062(2) Uani ? ? C
N4 0.4697(5) 0.1838(8) 1.0473(4) 0.121(4) Uani ? ? N
H1 0.5542 0.1953 0.8441 0.0370 Uiso calc C2 H
H2 0.2970 0.1075 0.7573 0.0434 Uiso calc C3 H
H3 0.2055 0.0734 0.5353 0.0442 Uiso calc C4 H
H4 0.3786 0.1288 0.4053 0.0407 Uiso calc C5 H
H5 0.5705 0.1696 0.2909 0.0459 Uiso calc C8 H
H6 0.7868 0.2209 0.2032 0.0544 Uiso calc C9 H
H7 1.0270 0.3114 0.3335 0.0511 Uiso calc C10 H
H8 1.1900 0.4211 0.9068 0.0515 Uiso calc C13 H
H9 1.4261 0.5044 0.8642 0.0639 Uiso calc C14 H
H10 1.4526 0.5013 0.6542 0.0644 Uiso calc C15 H
H11 1.2384 0.4173 0.4875 0.0526 Uiso calc C16 H
H12 0.1481 0.0523 0.9802 0.1218 Uiso calc C17 H
H13 0.1940 0.0776 1.1281 0.1218 Uiso calc C17 H
H14 0.1380 0.1905 1.0572 0.1218 Uiso calc C17 H

loop_
_atom_site_aniso_label
_atom_site_aniso_U_11
_atom_site_aniso_U_22
_atom_site_aniso_U_33
_atom_site_aniso_U_12
_atom_site_aniso_U_13
_atom_site_aniso_U_23
_atom_site_aniso_type_symbol
RU 0.01844(8) 0.02447(9) 0.02245(9) -0.00099(7) 0.00485(7) 0.00310(7) Ru
CL1 0.0257(2) 0.0277(3) 0.0496(3) 0.0013(2) 0.0107(2) 0.0040(3) Cl
CL2 0.0310(3) 0.0276(3) 0.0320(3) 0.0030(2) 0.0054(2) 0.0071(2) Cl
C1 0.027(1) 0.036(1) 0.034(1) -0.004(1) 0.004(1) 0.002(1) C
O 0.065(1) 0.083(2) 0.030(1) -0.005(1) 0.009(1) 0.004(1) O
N1 0.0211(8) 0.0219(9) 0.0283(9) -0.0015(7) 0.0060(7) 0.0039(8) N
C2 0.026(1) 0.027(1) 0.034(1) -0.0004(9) 0.0101(9) 0.005(1) C
C3 0.027(1) 0.026(1) 0.050(1) -0.001(1) 0.0172(9) 0.005(1) C
C4 0.022(1) 0.022(1) 0.054(2) -0.0002(9) 0.005(1) 0.001(1) C
C5 0.030(1) 0.026(1) 0.033(1) 0.004(1) -0.001(1) -0.000(1) C
C6 0.025(1) 0.019(1) 0.029(1) 0.0021(9) 0.0030(9) 0.0012(9) C
C7 0.031(1) 0.023(1) 0.025(1) 0.0053(9) 0.0051(9) 0.0042(9) C
C8 0.049(1) 0.029(1) 0.027(1) 0.004(1) 0.005(1) 0.005(1) C
C9 0.070(2) 0.034(1) 0.027(1) 0.009(1) 0.018(1) 0.010(1) C
C10 0.052(1) 0.032(1) 0.044(1) 0.010(1) 0.029(1) 0.014(1) C
C11 0.033(1) 0.022(1) 0.040(1) 0.0087(9) 0.0191(9) 0.0105(9) C
N2 0.0253(8) 0.0240(9) 0.0272(9) 0.0031(7) 0.0092(7) 0.0092(7) N
C12 0.025(1) 0.021(1) 0.053(1) 0.0062(9) 0.0169(9) 0.012(1) C
N3 0.0202(8) 0.024(1) 0.045(1) 0.0015(8) 0.0058(8) 0.0056(9) N
C13 0.023(1) 0.033(1) 0.059(2) 0.001(1) 0.001(1) 0.008(1) C
C14 0.024(1) 0.033(1) 0.085(2) -0.002(1) -0.002(1) 0.009(1) C
C15 0.027(1) 0.033(1) 0.096(2) 0.006(1) 0.020(1) 0.024(1) C
C16 0.031(1) 0.029(1) 0.073(2) 0.012(1) 0.025(1) 0.021(1) C
C17 0.062(2) 0.153(4) 0.066(2) -0.019(2) -0.003(2) 0.049(2) C
C18 0.046(2) 0.167(4) 0.031(2) -0.014(2) 0.002(1) 0.020(2) C
N4 0.080(3) 0.511(9) 0.043(2) -0.096(4) 0.007(2) 0.024(4) N

loop_
_atom_type_symbol
_atom_type_description
_atom_type_scat_dispersion_real
_atom_type_scat_dispersion_imag
_atom_type_scat_source
C ? 0.002 0.002 International_Tables_Vol_IV_Table_2.3.1
H ? 0.000 0.000 International_Tables_Vol_IV_Table_2.3.1
Cl ? 0.132 0.159 International_Tables_Vol_IV_Table_2.3.1
N ? 0.004 0.003 International_Tables_Vol_IV_Table_2.3.1
O ? 0.008 0.006 International_Tables_Vol_IV_Table_2.3.1
Ru ? -1.420 0.836 International_Tables_Vol_IV_Table_2.3.1

loop_
_geom_angle_atom_site_label_1
_geom_angle_atom_site_label_2
_geom_angle_atom_site_label_3
_geom_angle
_geom_angle_site_symmetry_1
_geom_angle_site_symmetry_2
_geom_angle_site_symmetry_3
_geom_angle_publ_flag
CL1 RU CL2 177.50(2) . . . ?
CL1 RU C1 91.22(9) . . . ?
CL1 RU N1 90.22(6) . . . ?
CL1 RU N2 90.58(6) . . . ?
CL1 RU N3 89.44(6) . . . ?
CL2 RU C1 91.16(9) . . . ?
CL2 RU N1 90.09(6) . . . ?
CL2 RU N2 87.06(6) . . . ?
CL2 RU N3 89.31(6) . . . ?
C1 RU N1 100.5(1) . . . ?
C1 RU N2 177.9(1) . . . ?
C1 RU N3 102.5(1) . . . ?
N1 RU N2 78.47(8) . . . ?
N1 RU N3 157.0(1) . . . ?
N2 RU N3 78.54(9) . . . ?
C2 N1 C6 118.5(2) . . . ?
N1 C2 C3 122.4(3) . . . ?
C2 C3 C4 119.4(3) . . . ?
C3 C4 C5 118.8(3) . . . ?
C4 C5 C6 119.7(3) . . . ?
N1 C6 C5 121.3(2) . . . ?
N1 C6 C7 115.7(2) . . . ?
C5 C6 C7 123.0(2) . . . ?
C6 C7 C8 127.7(2) . . . ?
C6 C7 N2 112.8(2) . . . ?
C8 C7 N2 119.5(2) . . . ?
C7 C8 C9 118.6(3) . . . ?
C8 C9 C10 121.6(3) . . . ?
C9 C10 C11 118.2(3) . . . ?
C10 C11 N2 119.5(3) . . . ?
C10 C11 C12 127.8(3) . . . ?
N2 C11 C12 112.8(2) . . . ?
C7 N2 C11 122.7(2) . . . ?
C11 C12 N3 115.9(2) . . . ?
C11 C12 C16 122.4(3) . . . ?
N3 C12 C16 121.6(3) . . . ?
C12 N3 C13 118.2(2) . . . ?
N3 C13 C14 121.8(3) . . . ?
C13 C14 C15 119.9(3) . . . ?
C14 C15 C16 119.1(3) . . . ?
C12 C16 C15 119.3(3) . . . ?
C17 C18 N4 177.6(6) . . . ?

loop_
_geom_bond_atom_site_label_1
_geom_bond_atom_site_label_2
_geom_bond_distance
_geom_bond_site_symmetry_1
_geom_bond_site_symmetry_2
_geom_bond_publ_flag
RU CL1 2.4131(7) . . ?
RU CL2 2.4140(6) . . ?
RU C1 1.882(3) . . ?
RU N1 2.084(2) . . ?
RU N2 2.024(2) . . ?
RU N3 2.087(2) . . ?
C1 O 1.125(4) . . ?
N1 C2 1.363(3) . . ?
N1 C6 1.360(3) . . ?
C2 C3 1.382(4) . . ?
C3 C4 1.385(4) . . ?
C4 C5 1.394(4) . . ?
C5 C6 1.396(4) . . ?
C6 C7 1.484(4) . . ?
C7 C8 1.383(4) . . ?
C7 N2 1.357(3) . . ?
C8 C9 1.385(4) . . ?
C9 C10 1.380(5) . . ?
C10 C11 1.400(4) . . ?
C11 N2 1.347(3) . . ?
C11 C12 1.481(4) . . ?
C12 N3 1.372(4) . . ?
C12 C16 1.392(4) . . ?
N3 C13 1.350(4) . . ?
C13 C14 1.395(4) . . ?
C14 C15 1.370(5) . . ?
C15 C16 1.383(5) . . ?
C17 C18 1.373(6) . . ?
C18 N4 1.093(6) . . ?

loop_
_geom_contact_atom_site_label_1
_geom_contact_atom_site_label_2
_geom_contact_distance
_geom_contact_site_symmetry_1
_geom_contact_site_symmetry_2
_geom_contact_publ_flag
? ? ? ? ? ?
